data_4020678
loop_
_publ_author_name
'Yoriko Sonoda'
'Yuji Kawanishi'
'Seiji Tsuzuki'
'Midori Goto'

_publ_section_title
;
 Crystalline-State Z,E-Photoisomerization of a Series of
 (Z,E,Z)-1,6-Diphenylhexa-1,3,5-triene 4,4'-Dicarboxylic
 Acid Dialkyl Esters. Chain Length Effects on
 the Crystal Structure and Photoreactivity
;
_journal_name_full 'Journal of Organic Chemistry'
_journal_page_first 9755
_journal_page_last 9763
_journal_paper_doi 10.1021/jo051137g
_journal_volume 70
_journal_year 2005
_chemical_formula_sum 'C28 H32 O4'
_chemical_formula_weight 432.54
_space_group_IT_number 14
_symmetry_cell_setting monoclinic
_symmetry_space_group_name_Hall '-P 2ybc'
_symmetry_space_group_name_H-M 'P 1 21/c 1'
_cell_angle_alpha 90.00
_cell_angle_beta 115.786(2)
_cell_angle_gamma 90.00
_cell_formula_units_Z 4
_cell_length_a 13.7420(17)
_cell_length_b 14.6337(19)
_cell_length_c 13.1471(18)
_cell_measurement_temperature 183(2)
_cell_volume 2380.6(5)
_diffrn_ambient_temperature 183(2)
_exptl_crystal_density_diffrn 1.207
_cod_depositor_comments
;
The following automatic conversions were performed:
'_symmetry_cell_setting' value 'Monoclinic' changed to 'monoclinic'
according to '/home/saulius/struct/CIF-dictionaries/cif_core.dic'
dictionary named 'cif_core.dic' version 2.4.1 from 2010-06-29.

Automatic conversion script
Id: cif_fix_enum 1527 2010-12-29 10:47:43Z saulius 
;
_cod_original_sg_symbol_H-M 'P 21/c'
_cod_database_code 4020678

loop_
_symmetry_equiv_pos_as_xyz
'x, y, z'
'-x, y+1/2, -z+1/2'
'-x, -y, -z'
'x, -y-1/2, z-1/2'

loop_
_atom_site_label
_atom_site_type_symbol
_atom_site_fract_x
_atom_site_fract_y
_atom_site_fract_z
_atom_site_U_iso_or_equiv
_atom_site_adp_type
_atom_site_occupancy
_atom_site_symmetry_multiplicity
_atom_site_calc_flag
_atom_site_refinement_flags
_atom_site_disorder_assembly
_atom_site_disorder_group
C1 C 0.46085(18) 0.02558(15) 0.1795(2) 0.0370(6) Uani 1 1 d . . .
C2 C 0.46878(19) 0.12066(15) 0.1814(2) 0.0391(6) Uani 1 1 d . . .
H2 H 0.4396 0.1541 0.1126 0.047 Uiso 1 1 calc R . .
C3 C 0.51894(19) 0.16645(16) 0.2832(2) 0.0395(6) Uani 1 1 d . . .
H3 H 0.5253 0.2311 0.2832 0.047 Uiso 1 1 calc R . .
C4 C 0.56053(18) 0.11947(15) 0.3859(2) 0.0349(6) Uani 1 1 d . . .
C5 C 0.55073(19) 0.02403(15) 0.3825(2) 0.0395(6) Uani 1 1 d . . .
H5 H 0.5777 -0.0097 0.4510 0.047 Uiso 1 1 calc R . .
C6 C 0.50266(19) -0.02115(16) 0.2814(2) 0.0415(6) Uani 1 1 d . . .
H6 H 0.4979 -0.0859 0.2811 0.050 Uiso 1 1 calc R . .
C7 C 0.61020(18) 0.17137(16) 0.4909(2) 0.0383(6) Uani 1 1 d . . .
H7 H 0.6087 0.2361 0.4842 0.046 Uiso 1 1 calc R . .
C8 C 0.65760(18) 0.13726(16) 0.5957(2) 0.0389(6) Uani 1 1 d . . .
H8 H 0.6606 0.0727 0.6044 0.047 Uiso 1 1 calc R . .
C9 C 0.70390(19) 0.19225(16) 0.6952(2) 0.0403(6) Uani 1 1 d . . .
H9 H 0.6977 0.2567 0.6859 0.048 Uiso 1 1 calc R . .
C10 C 0.75542(19) 0.15980(17) 0.8006(2) 0.0410(6) Uani 1 1 d . . .
H10 H 0.7601 0.0953 0.8100 0.049 Uiso 1 1 calc R . .
C11 C 0.80388(19) 0.21466(17) 0.9001(2) 0.0393(6) Uani 1 1 d . . .
H11 H 0.7965 0.2791 0.8916 0.047 Uiso 1 1 calc R . .
C12 C 0.85885(19) 0.18151(16) 1.0043(2) 0.0389(6) Uani 1 1 d . . .
H12 H 0.8645 0.1169 1.0111 0.047 Uiso 1 1 calc R . .
C13 C 0.91119(18) 0.23366(16) 1.10870(19) 0.0347(6) Uani 1 1 d . . .
C14 C 0.9170(2) 0.32907(16) 1.1104(2) 0.0423(6) Uani 1 1 d . . .
H14 H 0.8857 0.3619 1.0412 0.051 Uiso 1 1 calc R . .
C15 C 0.9668(2) 0.37595(16) 1.2100(2) 0.0423(6) Uani 1 1 d . . .
H15 H 0.9693 0.4408 1.2090 0.051 Uiso 1 1 calc R . .
C16 C 1.01392(18) 0.32982(15) 1.3125(2) 0.0354(6) Uani 1 1 d . . .
C17 C 1.00852(18) 0.23489(15) 1.3124(2) 0.0368(6) Uani 1 1 d . . .
H17 H 1.0396 0.2023 1.3818 0.044 Uiso 1 1 calc R . .
C18 C 0.95814(18) 0.18782(15) 1.2118(2) 0.0374(6) Uani 1 1 d . . .
H18 H 0.9554 0.1230 1.2128 0.045 Uiso 1 1 calc R . .
C19 C 0.4113(2) -0.02765(17) 0.0737(2) 0.0420(6) Uani 1 1 d . . .
C20 C 0.3028(2) -0.02391(17) -0.1239(2) 0.0454(7) Uani 1 1 d . . .
H20A H 0.2427 -0.0612 -0.1239 0.054 Uiso 1 1 calc R . .
H20B H 0.3545 -0.0652 -0.1348 0.054 Uiso 1 1 calc R . .
C21 C 0.2602(2) 0.04456(17) -0.2170(2) 0.0444(7) Uani 1 1 d . . .
H21A H 0.3207 0.0818 -0.2159 0.053 Uiso 1 1 calc R . .
H21B H 0.2093 0.0860 -0.2048 0.053 Uiso 1 1 calc R . .
C22 C 0.2021(2) -0.00158(18) -0.3322(2) 0.0511(7) Uani 1 1 d . . .
H22A H 0.2521 -0.0456 -0.3419 0.061 Uiso 1 1 calc R . .
H22B H 0.1397 -0.0365 -0.3339 0.061 Uiso 1 1 calc R . .
C23 C 0.1625(2) 0.06486(19) -0.4297(2) 0.0622(8) Uani 1 1 d . . .
H23A H 0.1144 0.1098 -0.4197 0.093 Uiso 1 1 calc R . .
H23B H 0.1229 0.0316 -0.5006 0.093 Uiso 1 1 calc R . .
H23C H 0.2243 0.0964 -0.4322 0.093 Uiso 1 1 calc R . .
C24 C 1.06783(19) 0.38423(17) 1.4173(2) 0.0400(6) Uani 1 1 d . . .
C25 C 1.1667(2) 0.38164(16) 1.6161(2) 0.0417(6) Uani 1 1 d . . .
H25A H 1.1133 0.4188 1.6296 0.050 Uiso 1 1 calc R . .
H25B H 1.2229 0.4230 1.6140 0.050 Uiso 1 1 calc R . .
C26 C 1.2169(2) 0.31259(16) 1.7080(2) 0.0410(6) Uani 1 1 d . . .
H26A H 1.2718 0.2773 1.6947 0.049 Uiso 1 1 calc R . .
H26B H 1.1606 0.2694 1.7059 0.049 Uiso 1 1 calc R . .
C27 C 1.2701(2) 0.35739(17) 1.8241(2) 0.0446(6) Uani 1 1 d . . .
H27A H 1.3261 0.4007 1.8256 0.053 Uiso 1 1 calc R . .
H27B H 1.2150 0.3928 1.8369 0.053 Uiso 1 1 calc R . .
C28 C 1.3220(2) 0.28875(18) 1.9194(2) 0.0533(7) Uani 1 1 d . . .
H28A H 1.2662 0.2484 1.9220 0.080 Uiso 1 1 calc R . .
H28B H 1.3580 0.3213 1.9914 0.080 Uiso 1 1 calc R . .
H28C H 1.3752 0.2522 1.9063 0.080 Uiso 1 1 calc R . .
O1 O 0.41856(16) -0.10919(12) 0.06903(16) 0.0624(6) Uani 1 1 d . . .
O2 O 0.35663(13) 0.02452(11) -0.01693(14) 0.0467(5) Uani 1 1 d . . .
O3 O 1.07046(15) 0.46671(11) 1.41898(15) 0.0565(5) Uani 1 1 d . . .
O4 O 1.11392(13) 0.33263(11) 1.50985(14) 0.0414(4) Uani 1 1 d . . .

loop_
_atom_site_aniso_label
_atom_site_aniso_U_11
_atom_site_aniso_U_22
_atom_site_aniso_U_33
_atom_site_aniso_U_23
_atom_site_aniso_U_13
_atom_site_aniso_U_12
C1 0.0336(14) 0.0333(12) 0.0456(16) -0.0030(12) 0.0184(12) -0.0025(11)
C2 0.0406(15) 0.0343(13) 0.0397(15) 0.0039(11) 0.0151(12) 0.0012(11)
C3 0.0430(15) 0.0294(12) 0.0427(16) 0.0010(11) 0.0155(13) -0.0014(11)
C4 0.0294(13) 0.0321(12) 0.0419(15) 0.0001(11) 0.0143(11) -0.0014(10)
C5 0.0408(15) 0.0323(12) 0.0431(15) 0.0047(11) 0.0160(12) -0.0001(11)
C6 0.0455(15) 0.0258(12) 0.0537(18) -0.0015(12) 0.0221(13) -0.0017(11)
C7 0.0389(15) 0.0308(12) 0.0428(16) 0.0010(11) 0.0157(12) -0.0020(10)
C8 0.0381(14) 0.0326(12) 0.0438(16) 0.0016(11) 0.0158(12) -0.0022(10)
C9 0.0377(14) 0.0348(13) 0.0457(16) -0.0005(12) 0.0158(12) -0.0017(11)
C10 0.0407(15) 0.0382(14) 0.0429(16) 0.0013(12) 0.0170(13) -0.0034(11)
C11 0.0388(14) 0.0375(13) 0.0404(15) 0.0016(12) 0.0161(12) -0.0009(11)
C12 0.0382(14) 0.0360(13) 0.0428(16) 0.0000(11) 0.0178(13) -0.0043(11)
C13 0.0306(13) 0.0369(13) 0.0364(14) 0.0039(11) 0.0144(11) -0.0030(10)
C14 0.0469(16) 0.0375(13) 0.0386(16) 0.0084(12) 0.0149(13) -0.0009(11)
C15 0.0483(16) 0.0302(12) 0.0479(16) 0.0049(12) 0.0205(13) -0.0007(11)
C16 0.0333(13) 0.0323(12) 0.0429(15) -0.0012(11) 0.0188(12) -0.0024(10)
C17 0.0351(14) 0.0366(13) 0.0386(15) 0.0049(11) 0.0159(12) 0.0014(11)
C18 0.0397(15) 0.0299(12) 0.0423(16) 0.0032(11) 0.0177(12) -0.0008(10)
C19 0.0423(15) 0.0399(14) 0.0467(17) -0.0045(13) 0.0221(13) -0.0039(12)
C20 0.0486(16) 0.0440(14) 0.0450(16) -0.0144(13) 0.0216(13) -0.0114(12)
C21 0.0473(16) 0.0424(15) 0.0470(17) -0.0085(12) 0.0239(13) -0.0021(12)
C22 0.0596(18) 0.0487(16) 0.0484(18) -0.0097(13) 0.0267(15) -0.0091(13)
C23 0.082(2) 0.0574(18) 0.0461(18) -0.0065(15) 0.0267(16) -0.0012(16)
C24 0.0394(15) 0.0376(13) 0.0452(16) 0.0010(12) 0.0203(13) -0.0022(11)
C25 0.0426(15) 0.0374(13) 0.0425(16) -0.0091(12) 0.0163(12) -0.0067(11)
C26 0.0356(14) 0.0406(14) 0.0464(16) -0.0076(12) 0.0174(12) -0.0039(11)
C27 0.0423(15) 0.0421(14) 0.0468(16) -0.0081(12) 0.0171(13) -0.0055(12)
C28 0.0518(17) 0.0567(17) 0.0430(17) -0.0049(13) 0.0128(14) -0.0090(13)
O1 0.0910(15) 0.0320(10) 0.0585(13) -0.0099(9) 0.0273(11) -0.0070(10)
O2 0.0507(11) 0.0405(10) 0.0439(11) -0.0105(9) 0.0159(9) -0.0036(8)
O3 0.0769(14) 0.0350(10) 0.0509(12) -0.0032(9) 0.0215(10) -0.0028(9)
O4 0.0446(10) 0.0367(9) 0.0379(11) -0.0047(8) 0.0134(8) -0.0038(8)

loop_
_geom_bond_atom_site_label_1
_geom_bond_atom_site_label_2
_geom_bond_distance
_geom_bond_site_symmetry_2
_geom_bond_publ_flag
C1 C6 1.387(3) . ?
C1 C2 1.395(3) . ?
C1 C19 1.477(3) . ?
C2 C3 1.382(3) . ?
C2 H2 0.9500 . ?
C3 C4 1.397(3) . ?
C3 H3 0.9500 . ?
C4 C5 1.402(3) . ?
C4 C7 1.459(3) . ?
C5 C6 1.369(3) . ?
C5 H5 0.9500 . ?
C6 H6 0.9500 . ?
C7 C8 1.338(3) . ?
C7 H7 0.9500 . ?
C8 C9 1.428(3) . ?
C8 H8 0.9500 . ?
C9 C10 1.339(3) . ?
C9 H9 0.9500 . ?
C10 C11 1.429(3) . ?
C10 H10 0.9500 . ?
C11 C12 1.335(3) . ?
C11 H11 0.9500 . ?
C12 C13 1.458(3) . ?
C12 H12 0.9500 . ?
C13 C18 1.393(3) . ?
C13 C14 1.398(3) . ?
C14 C15 1.369(3) . ?
C14 H14 0.9500 . ?
C15 C16 1.391(3) . ?
C15 H15 0.9500 . ?
C16 C17 1.391(3) . ?
C16 C24 1.481(3) . ?
C17 C18 1.381(3) . ?
C17 H17 0.9500 . ?
C18 H18 0.9500 . ?
C19 O1 1.201(3) . ?
C19 O2 1.337(3) . ?
C20 O2 1.457(3) . ?
C20 C21 1.490(3) . ?
C20 H20A 0.9900 . ?
C20 H20B 0.9900 . ?
C21 C22 1.528(3) . ?
C21 H21A 0.9900 . ?
C21 H21B 0.9900 . ?
C22 C23 1.510(4) . ?
C22 H22A 0.9900 . ?
C22 H22B 0.9900 . ?
C23 H23A 0.9800 . ?
C23 H23B 0.9800 . ?
C23 H23C 0.9800 . ?
C24 O3 1.208(3) . ?
C24 O4 1.334(3) . ?
C25 O4 1.452(3) . ?
C25 C26 1.494(3) . ?
C25 H25A 0.9900 . ?
C25 H25B 0.9900 . ?
C26 C27 1.525(3) . ?
C26 H26A 0.9900 . ?
C26 H26B 0.9900 . ?
C27 C28 1.520(3) . ?
C27 H27A 0.9900 . ?
C27 H27B 0.9900 . ?
C28 H28A 0.9800 . ?
C28 H28B 0.9800 . ?
C28 H28C 0.9800 . ?

loop_
_cod_related_entry_id
_cod_related_entry_database
_cod_related_entry_code
1 ChemSpider 30658471
